data_7101094
_journal_name_full 'Chemical Communications'
_journal_paper_doi 10.1039/b603197h
_journal_year 2006
_chemical_formula_sum 'C24 H20 P2 Se3'
_chemical_formula_weight 607.22
_space_group_IT_number 2
_symmetry_cell_setting triclinic
_symmetry_space_group_name_Hall '-P 1'
_symmetry_space_group_name_H-M 'P -1'
_cell_angle_alpha 106.562(5)
_cell_angle_beta 100.360(5)
_cell_angle_gamma 110.862(4)
_cell_formula_units_Z 2
_cell_length_a 9.279(3)
_cell_length_b 11.260(3)
_cell_length_c 13.075(4)
_cell_measurement_temperature 100(2)
_cell_volume 1161.6(5)
_diffrn_ambient_temperature 100(2)
_exptl_crystal_density_diffrn 1.736
_cod_depositor_comments
;
The following automatic conversions were performed:
'_symmetry_cell_setting' value 'Triclinic' changed to 'triclinic'
according to '/home/saulius/struct/CIF-dictionaries/cif_core.dic'
dictionary named 'cif_core.dic' version 2.4.1 from 2010-06-29.

Automatic conversion script
Id: cif_fix_enum 1527 2010-12-29 10:47:43Z saulius 
;
_cod_database_code 7101094

loop_
_symmetry_equiv_pos_as_xyz
'x, y, z'
'-x, -y, -z'

loop_
_atom_site_label
_atom_site_type_symbol
_atom_site_fract_x
_atom_site_fract_y
_atom_site_fract_z
_atom_site_U_iso_or_equiv
_atom_site_adp_type
_atom_site_occupancy
_atom_site_symmetry_multiplicity
_atom_site_calc_flag
_atom_site_refinement_flags
_atom_site_disorder_assembly
_atom_site_disorder_group
Se1 Se 1.09562(10) 0.30251(9) 0.55119(7) 0.0202(2) Uani 1 1 d . . .
Se2 Se 0.84020(9) -0.01136(8) 0.34812(7) 0.0159(2) Uani 1 1 d . . .
Se3 Se 0.67645(10) -0.06791(9) 0.04643(7) 0.0196(2) Uani 1 1 d . . .
P1 P 0.9115(2) 0.2161(2) 0.39582(18) 0.0157(4) Uani 1 1 d . . .
P2 P 0.6350(2) -0.1303(2) 0.17982(17) 0.0157(5) Uani 1 1 d . . .
C1 C 0.7314(9) 0.2438(8) 0.3957(7) 0.0172(17) Uani 1 1 d . . .
C2 C 0.6097(10) 0.2010(8) 0.2959(7) 0.0197(18) Uani 1 1 d . . .
H2 H 0.6227 0.1603 0.2258 0.024 Uiso 1 1 calc R . .
C3 C 0.4679(10) 0.2181(8) 0.2991(7) 0.0196(18) Uani 1 1 d . . .
H3 H 0.3820 0.1847 0.2314 0.024 Uiso 1 1 calc R . .
C4 C 0.4533(10) 0.2838(9) 0.4012(8) 0.024(2) Uani 1 1 d . . .
H4 H 0.3577 0.2965 0.4030 0.029 Uiso 1 1 calc R . .
C5 C 0.5731(10) 0.3299(9) 0.4980(7) 0.023(2) Uani 1 1 d . . .
H5 H 0.5618 0.3765 0.5670 0.028 Uiso 1 1 calc R . .
C6 C 0.7142(10) 0.3104(9) 0.4987(7) 0.023(2) Uani 1 1 d . . .
H6 H 0.7969 0.3415 0.5676 0.028 Uiso 1 1 calc R . .
C7 C 0.9797(9) 0.2705(8) 0.2892(7) 0.0173(17) Uani 1 1 d . . .
C8 C 0.9700(9) 0.3893(9) 0.2807(7) 0.0191(18) Uani 1 1 d . . .
H8 H 0.9157 0.4306 0.3234 0.023 Uiso 1 1 calc R . .
C9 C 1.0394(10) 0.4471(9) 0.2102(7) 0.0220(19) Uani 1 1 d . . .
H9 H 1.0334 0.5276 0.2049 0.026 Uiso 1 1 calc R . .
C10 C 1.1184(10) 0.3842(9) 0.1474(7) 0.025(2) Uani 1 1 d . . .
H10 H 1.1669 0.4228 0.0995 0.030 Uiso 1 1 calc R . .
C11 C 1.1262(10) 0.2672(10) 0.1547(7) 0.024(2) Uani 1 1 d . . .
H11 H 1.1788 0.2250 0.1110 0.029 Uiso 1 1 calc R . .
C12 C 1.0582(9) 0.2102(9) 0.2253(7) 0.0192(18) Uani 1 1 d . . .
H12 H 1.0651 0.1297 0.2300 0.023 Uiso 1 1 calc R . .
C13 C 0.4491(9) -0.1318(8) 0.2085(7) 0.0166(17) Uani 1 1 d . . .
C14 C 0.3226(10) -0.1535(9) 0.1201(7) 0.025(2) Uani 1 1 d . . .
H14 H 0.3341 -0.1668 0.0474 0.030 Uiso 1 1 calc R . .
C15 C 0.1773(10) -0.1557(9) 0.1386(8) 0.025(2) Uani 1 1 d . . .
H15 H 0.0902 -0.1701 0.0784 0.031 Uiso 1 1 calc R . .
C16 C 0.1611(10) -0.1369(9) 0.2439(8) 0.027(2) Uani 1 1 d . . .
H16 H 0.0619 -0.1401 0.2557 0.033 Uiso 1 1 calc R . .
C17 C 0.2874(10) -0.1134(9) 0.3327(8) 0.026(2) Uani 1 1 d . . .
H17 H 0.2759 -0.0986 0.4055 0.031 Uiso 1 1 calc R . .
C18 C 0.4312(10) -0.1114(9) 0.3153(7) 0.0208(18) Uani 1 1 d . . .
H18 H 0.5179 -0.0962 0.3761 0.025 Uiso 1 1 calc R . .
C19 C 0.6292(9) -0.2979(8) 0.1646(7) 0.0173(17) Uani 1 1 d . . .
C20 C 0.7104(10) -0.3491(9) 0.0975(7) 0.0196(18) Uani 1 1 d . . .
H20 H 0.7657 -0.2983 0.0585 0.024 Uiso 1 1 calc R . .
C21 C 0.7100(10) -0.4762(9) 0.0880(8) 0.026(2) Uani 1 1 d . . .
H21 H 0.7620 -0.5132 0.0401 0.031 Uiso 1 1 calc R . .
C22 C 0.6345(10) -0.5485(8) 0.1478(7) 0.0187(18) Uani 1 1 d . . .
H22 H 0.6370 -0.6337 0.1418 0.022 Uiso 1 1 calc R . .
C23 C 0.5554(10) -0.4974(8) 0.2160(7) 0.0181(18) Uani 1 1 d . . .
H23 H 0.5046 -0.5466 0.2576 0.022 Uiso 1 1 calc R . .
C24 C 0.5511(9) -0.3714(8) 0.2233(7) 0.0192(18) Uani 1 1 d . . .
H24 H 0.4946 -0.3366 0.2685 0.023 Uiso 1 1 calc R . .

loop_
_atom_site_aniso_label
_atom_site_aniso_U_11
_atom_site_aniso_U_22
_atom_site_aniso_U_33
_atom_site_aniso_U_23
_atom_site_aniso_U_13
_atom_site_aniso_U_12
Se1 0.0214(4) 0.0227(5) 0.0162(5) 0.0072(4) 0.0025(3) 0.0111(4)
Se2 0.0185(4) 0.0175(4) 0.0156(4) 0.0091(3) 0.0047(3) 0.0102(3)
Se3 0.0267(5) 0.0216(5) 0.0175(5) 0.0124(4) 0.0099(4) 0.0127(4)
P1 0.0169(10) 0.0157(11) 0.0161(11) 0.0069(9) 0.0054(9) 0.0079(9)
P2 0.0173(10) 0.0176(11) 0.0167(11) 0.0099(9) 0.0063(9) 0.0092(9)
C1 0.021(4) 0.018(4) 0.017(4) 0.012(4) 0.007(3) 0.009(4)
C2 0.025(4) 0.013(4) 0.024(5) 0.010(4) 0.013(4) 0.005(4)
C3 0.021(4) 0.023(5) 0.027(5) 0.018(4) 0.008(4) 0.015(4)
C4 0.028(5) 0.030(5) 0.032(5) 0.021(4) 0.017(4) 0.019(4)
C5 0.031(5) 0.029(5) 0.025(5) 0.016(4) 0.023(4) 0.019(4)
C6 0.032(5) 0.035(5) 0.019(5) 0.018(4) 0.011(4) 0.024(4)
C7 0.016(4) 0.019(4) 0.011(4) 0.005(3) 0.003(3) 0.002(3)
C8 0.014(4) 0.023(5) 0.016(4) 0.008(4) 0.000(3) 0.006(4)
C9 0.026(4) 0.031(5) 0.022(5) 0.018(4) 0.013(4) 0.017(4)
C10 0.022(4) 0.033(5) 0.024(5) 0.019(4) 0.007(4) 0.011(4)
C11 0.018(4) 0.038(6) 0.018(5) 0.010(4) 0.009(4) 0.014(4)
C12 0.020(4) 0.018(4) 0.017(5) 0.006(4) 0.004(4) 0.007(4)
C13 0.022(4) 0.011(4) 0.017(4) 0.006(3) 0.004(3) 0.006(3)
C14 0.029(5) 0.018(5) 0.018(5) 0.003(4) 0.003(4) 0.005(4)
C15 0.019(4) 0.026(5) 0.030(5) 0.008(4) 0.007(4) 0.011(4)
C16 0.022(4) 0.020(5) 0.042(6) 0.012(4) 0.015(4) 0.010(4)
C17 0.032(5) 0.024(5) 0.026(5) 0.012(4) 0.013(4) 0.013(4)
C18 0.022(4) 0.020(5) 0.028(5) 0.016(4) 0.009(4) 0.011(4)
C19 0.018(4) 0.014(4) 0.019(5) 0.009(4) 0.002(3) 0.006(3)
C20 0.025(4) 0.026(5) 0.015(4) 0.013(4) 0.009(4) 0.014(4)
C21 0.027(5) 0.030(5) 0.028(5) 0.011(4) 0.014(4) 0.020(4)
C22 0.027(4) 0.017(4) 0.022(5) 0.015(4) 0.007(4) 0.014(4)
C23 0.025(4) 0.012(4) 0.021(5) 0.013(4) 0.008(4) 0.006(4)
C24 0.021(4) 0.021(5) 0.018(5) 0.008(4) 0.004(4) 0.012(4)

loop_
_geom_bond_atom_site_label_1
_geom_bond_atom_site_label_2
_geom_bond_distance
_geom_bond_site_symmetry_2
_geom_bond_publ_flag
Se1 P1 2.106(2) . ?
Se2 P1 2.263(2) . ?
Se2 P2 2.293(2) . ?
Se3 P2 2.105(2) . ?
P1 C7 1.802(8) . ?
P1 C1 1.806(8) . ?
P2 C19 1.821(8) . ?
P2 C13 1.825(8) . ?
C1 C2 1.391(11) . ?
C1 C6 1.410(11) . ?
C2 C3 1.403(11) . ?
C2 H2 0.9500 . ?
C3 C4 1.387(12) . ?
C3 H3 0.9500 . ?
C4 C5 1.347(12) . ?
C4 H4 0.9500 . ?
C5 C6 1.401(11) . ?
C5 H5 0.9500 . ?
C6 H6 0.9500 . ?
C7 C12 1.392(11) . ?
C7 C8 1.406(11) . ?
C8 C9 1.394(11) . ?
C8 H8 0.9500 . ?
C9 C10 1.403(12) . ?
C9 H9 0.9500 . ?
C10 C11 1.373(12) . ?
C10 H10 0.9500 . ?
C11 C12 1.385(11) . ?
C11 H11 0.9500 . ?
C12 H12 0.9500 . ?
C13 C14 1.385(11) . ?
C13 C18 1.399(11) . ?
C14 C15 1.405(12) . ?
C14 H14 0.9500 . ?
C15 C16 1.377(12) . ?
C15 H15 0.9500 . ?
C16 C17 1.381(12) . ?
C16 H16 0.9500 . ?
C17 C18 1.387(11) . ?
C17 H17 0.9500 . ?
C18 H18 0.9500 . ?
C19 C20 1.388(11) . ?
C19 C24 1.391(11) . ?
C20 C21 1.399(12) . ?
C20 H20 0.9500 . ?
C21 C22 1.385(11) . ?
C21 H21 0.9500 . ?
C22 C23 1.381(11) . ?
C22 H22 0.9500 . ?
C23 C24 1.410(11) . ?
C23 H23 0.9500 . ?
C24 H24 0.9500 . ?

loop_
_cod_related_entry_id
_cod_related_entry_database
_cod_related_entry_code
1 ChemSpider 10455951
